data_1548841
loop_
_publ_author_name
'Kalaivanan, R.'
'Sughanya, V.'
'Sureshbabu, N.'

_publ_section_title
;
 9-(4-Formylphenyl)-3,3,6,6-tetramethyl-3,4,5,6,7,9-hexahydro-1<i>H</i>-xanthene-1,8(2<i>H</i>)-dione
;
_journal_coeditor_code IS5489
_journal_issue 1
_journal_name_full IUCrData
_journal_page_first x180105
_journal_paper_doi 10.1107/S2414314618001050
_journal_volume 3
_journal_year 2018
_chemical_formula_iupac 'C24 H26 O4'
_chemical_formula_moiety 'C24 H26 O4'
_chemical_formula_sum 'C24 H26 O4'
_chemical_formula_weight 378.45
_chemical_melting_point 481
_chemical_name_systematic
9-(4-Formylphenyl)-3,3,6,6-tetramethyl-3,4,5,6,7,9-hexahydro-1<i>H</i>-xanthene-1,8(2<i>H</i>)-dione
_space_group_crystal_system orthorhombic
_space_group_IT_number 60
_space_group_name_Hall '-P 2n 2ab'
_space_group_name_H-M_alt 'P b c n'
_symmetry_space_group_name_Hall '-P 2n 2ab'
_symmetry_space_group_name_H-M 'P b c n'
_atom_sites_solution_hydrogens geom
_audit_creation_method SHELXL-97
_cell_angle_alpha 90
_cell_angle_beta 90
_cell_angle_gamma 90
_cell_formula_units_Z 8
_cell_length_a 15.1185(14)
_cell_length_b 11.0273(9)
_cell_length_c 24.141(2)
_cell_measurement_reflns_used 7686
_cell_measurement_temperature 296(2)
_cell_measurement_theta_max 22.51
_cell_measurement_theta_min 2.28
_cell_volume 4024.7(6)
_computing_cell_refinement
;
SAINT (Bruker, 2004)
;
_computing_data_collection
;
APEX2 (Bruker, 2004)
;
_computing_data_reduction
;
SAINT (Bruker, 2004)
;
_computing_molecular_graphics
;
ORTEP-3 for Windows (Farrugia, 2012) and Mercury (Macrae <i>et al.</i>,
2008)
;
_computing_publication_material
;
SHELXL97 (Sheldrick, 2008)
;
_computing_structure_refinement
;
SHELXL97 (Sheldrick, 2008)
;
_computing_structure_solution
;
SIR92 (Altomare <i>et al.</i>,  1993)
;
_diffrn_ambient_temperature 296(2)
_diffrn_measured_fraction_theta_full 1.000
_diffrn_measured_fraction_theta_max 1.000
_diffrn_measurement_device_type 'Bruker Kappa APEXII CCD'
_diffrn_measurement_method '\w and \f scan'
_diffrn_radiation_monochromator graphite
_diffrn_radiation_source 'fine-focus sealed tube'
_diffrn_radiation_type MoK\a
_diffrn_radiation_wavelength 0.71073
_diffrn_reflns_av_R_equivalents 0.0987
_diffrn_reflns_limit_h_max 17
_diffrn_reflns_limit_h_min -17
_diffrn_reflns_limit_k_max 13
_diffrn_reflns_limit_k_min -13
_diffrn_reflns_limit_l_max 28
_diffrn_reflns_limit_l_min -28
_diffrn_reflns_number 69441
_diffrn_reflns_theta_full 24.998
_diffrn_reflns_theta_max 24.998
_diffrn_reflns_theta_min 2.159
_exptl_absorpt_coefficient_mu 0.084
_exptl_absorpt_correction_T_max 0.7452
_exptl_absorpt_correction_T_min 0.6863
_exptl_absorpt_correction_type multi-scan
_exptl_absorpt_process_details
;
(<i>SADABS</i>; Bruker, 2004)
;
_exptl_crystal_colour colourless
_exptl_crystal_density_diffrn 1.249
_exptl_crystal_description block
_exptl_crystal_F_000 1616
_exptl_crystal_size_max 0.200
_exptl_crystal_size_mid 0.200
_exptl_crystal_size_min 0.150
_refine_diff_density_max 0.190
_refine_diff_density_min -0.155
_refine_ls_extinction_coef 0.0032(4)
_refine_ls_extinction_expression Fc^*^=kFc[1+0.001xFc^2^\l^3^/sin(2\q)]^-1/4^
_refine_ls_extinction_method
;
SHELXL97 (Sheldrick, 2008)
;
_refine_ls_goodness_of_fit_ref 1.116
_refine_ls_hydrogen_treatment constr
_refine_ls_matrix_type full
_refine_ls_number_parameters 258
_refine_ls_number_reflns 3540
_refine_ls_number_restraints 0
_refine_ls_restrained_S_all 1.116
_refine_ls_R_factor_all 0.1112
_refine_ls_R_factor_gt 0.0409
_refine_ls_shift/su_max 0.001
_refine_ls_shift/su_mean 0.000
_refine_ls_structure_factor_coef Fsqd
_refine_ls_weighting_details 'w=1/[\s^2^(Fo^2^)+(0.0505P)^2^+1.1747P] where P=(Fo^2^+2Fc^2^)/3'
_refine_ls_weighting_scheme calc
_refine_ls_wR_factor_gt 0.0943
_refine_ls_wR_factor_ref 0.1400
_reflns_number_gt 1947
_reflns_number_total 3540
_reflns_threshold_expression 'I > 2\s(I)'
_cod_data_source_file is5489sup1.cif
_cod_data_source_block I
_cod_original_cell_volume 4024.8(6)
_cod_database_code 1548841
_shelx_space_group_comment
;
The symmetry employed for this shelxl refinement is uniquely defined
by the following loop, which should always be used as a source of
symmetry information in preference to the above space-group names.
They are only intended as comments.
;
_shelx_estimated_absorpt_t_min 0.983
_shelx_estimated_absorpt_t_max 0.988

loop_
_space_group_symop_operation_xyz
'x, y, z'
'-x+1/2, -y+1/2, z+1/2'
'x+1/2, -y+1/2, -z'
'-x, y, -z+1/2'
'-x, -y, -z'
'x-1/2, y-1/2, -z-1/2'
'-x-1/2, y-1/2, z'
'x, -y, z-1/2'

loop_
_atom_site_type_symbol
_atom_site_label
_atom_site_fract_x
_atom_site_fract_y
_atom_site_fract_z
_atom_site_U_iso_or_equiv
_atom_site_adp_type
_atom_site_calc_flag
_atom_site_occupancy
C C1 0.69613(17) 0.3599(2) 0.63271(11) 0.0520(7) Uani d 1
C C2 0.74775(18) 0.4377(2) 0.67209(11) 0.0595(7) Uani d 1
H H2A 0.7802 0.4977 0.6509 0.071 Uiso calc 1
H H2B 0.7907 0.3873 0.6911 0.071 Uiso calc 1
C C3 0.69178(17) 0.5031(2) 0.71530(11) 0.0522(7) Uani d 1
C C4 0.61917(17) 0.5724(2) 0.68500(11) 0.0500(7) Uani d 1
H H4A 0.5770 0.6033 0.7118 0.060 Uiso calc 1
H H4B 0.6451 0.6412 0.6659 0.060 Uiso calc 1
C C5 0.57195(16) 0.4947(2) 0.64411(10) 0.0422(6) Uani d 1
C C6 0.60483(16) 0.3958(2) 0.61981(9) 0.0419(6) Uani d 1
C C7 0.55205(16) 0.3201(2) 0.57950(10) 0.0452(6) Uani d 1
H H7 0.5883 0.3076 0.5463 0.054 Uiso calc 1
C C8 0.47054(16) 0.3896(2) 0.56266(9) 0.0420(6) Uani d 1
C C9 0.44183(16) 0.4876(2) 0.59004(10) 0.0422(6) Uani d 1
C C10 0.35954(17) 0.5563(2) 0.57806(10) 0.0482(7) Uani d 1
H H10A 0.3740 0.6264 0.5555 0.058 Uiso calc 1
H H10B 0.3346 0.5854 0.6126 0.058 Uiso calc 1
C C11 0.29050(17) 0.4800(2) 0.54792(11) 0.0505(7) Uani d 1
C C12 0.33608(19) 0.4167(2) 0.49966(11) 0.0558(7) Uani d 1
H H12A 0.2952 0.3581 0.4841 0.067 Uiso calc 1
H H12B 0.3481 0.4766 0.4712 0.067 Uiso calc 1
C C13 0.42085(18) 0.3525(2) 0.51294(11) 0.0508(7) Uani d 1
C C14 0.2168(2) 0.5632(3) 0.52696(14) 0.0774(10) Uani d 1
H H14A 0.1896 0.6036 0.5578 0.116 Uiso calc 1
H H14B 0.1732 0.5158 0.5078 0.116 Uiso calc 1
H H14C 0.2412 0.6223 0.5021 0.116 Uiso calc 1
C C15 0.2508(2) 0.3866(2) 0.58760(12) 0.0689(8) Uani d 1
H H15A 0.2963 0.3325 0.6001 0.103 Uiso calc 1
H H15B 0.2057 0.3411 0.5688 0.103 Uiso calc 1
H H15C 0.2253 0.4275 0.6189 0.103 Uiso calc 1
C C16 0.7482(2) 0.5926(3) 0.74823(13) 0.0811(10) Uani d 1
H H16A 0.7797 0.6445 0.7231 0.122 Uiso calc 1
H H16B 0.7897 0.5487 0.7707 0.122 Uiso calc 1
H H16C 0.7107 0.6407 0.7716 0.122 Uiso calc 1
C C17 0.6509(2) 0.4119(2) 0.75569(11) 0.0673(8) Uani d 1
H H17A 0.6168 0.4545 0.7830 0.101 Uiso calc 1
H H17B 0.6971 0.3669 0.7736 0.101 Uiso calc 1
H H17C 0.6131 0.3572 0.7357 0.101 Uiso calc 1
C C18 0.52809(16) 0.1958(2) 0.60290(10) 0.0452(6) Uani d 1
C C19 0.48770(18) 0.1855(2) 0.65403(11) 0.0565(7) Uani d 1
H H19 0.4753 0.2550 0.6744 0.068 Uiso calc 1
C C20 0.46557(18) 0.0737(2) 0.67525(12) 0.0630(8) Uani d 1
H H20 0.4381 0.0682 0.7096 0.076 Uiso calc 1
C C21 0.48412(19) -0.0305(2) 0.64562(13) 0.0601(8) Uani d 1
C C22 0.5248(2) -0.0208(2) 0.59482(14) 0.0698(9) Uani d 1
H H22 0.5380 -0.0904 0.5747 0.084 Uiso calc 1
C C23 0.54615(19) 0.0911(2) 0.57368(12) 0.0627(8) Uani d 1
H H23 0.5732 0.0964 0.5392 0.075 Uiso calc 1
C C24 0.4585(2) -0.1513(3) 0.66713(19) 0.0884(12) Uani d 1
H H24 0.4779 -0.2188 0.6475 0.106 Uiso calc 1
O O1 0.72885(13) 0.27064(18) 0.61019(8) 0.0747(6) Uani d 1
O O2 0.45149(14) 0.27458(18) 0.48226(8) 0.0731(6) Uani d 1
O O3 0.48830(11) 0.53829(13) 0.63329(6) 0.0466(5) Uani d 1
O O4 0.4148(2) -0.1695(2) 0.70769(14) 0.1232(11) Uani d 1

loop_
_atom_site_aniso_label
_atom_site_aniso_U_11
_atom_site_aniso_U_22
_atom_site_aniso_U_33
_atom_site_aniso_U_12
_atom_site_aniso_U_13
_atom_site_aniso_U_23
C1 0.0489(18) 0.0509(15) 0.0562(17) 0.0036(14) 0.0095(14) 0.0040(14)
C2 0.0442(16) 0.0618(16) 0.0724(19) 0.0003(14) 0.0018(15) 0.0046(15)
C3 0.0509(17) 0.0447(14) 0.0610(17) -0.0012(13) -0.0088(14) -0.0013(13)
C4 0.0480(16) 0.0417(14) 0.0602(17) -0.0042(12) -0.0051(14) -0.0040(12)
C5 0.0407(15) 0.0373(13) 0.0486(15) -0.0012(12) -0.0001(12) 0.0022(12)
C6 0.0433(16) 0.0388(13) 0.0434(15) -0.0004(12) 0.0065(12) 0.0017(11)
C7 0.0489(16) 0.0431(14) 0.0435(15) 0.0029(12) 0.0106(12) -0.0049(11)
C8 0.0475(16) 0.0372(13) 0.0413(14) -0.0049(12) 0.0022(12) -0.0031(11)
C9 0.0475(16) 0.0368(13) 0.0422(14) -0.0059(12) -0.0032(12) -0.0015(12)
C10 0.0500(16) 0.0403(13) 0.0543(16) 0.0008(12) -0.0071(13) -0.0029(12)
C11 0.0507(16) 0.0407(14) 0.0601(17) -0.0037(13) -0.0083(14) -0.0019(13)
C12 0.0674(19) 0.0478(15) 0.0522(16) -0.0106(14) -0.0101(15) 0.0011(13)
C13 0.0629(19) 0.0409(14) 0.0485(16) -0.0068(13) 0.0056(14) -0.0032(13)
C14 0.067(2) 0.0635(18) 0.102(2) 0.0065(16) -0.0347(19) -0.0103(17)
C15 0.0623(19) 0.0621(17) 0.082(2) -0.0124(16) 0.0097(17) -0.0029(16)
C16 0.075(2) 0.074(2) 0.095(2) -0.0056(18) -0.030(2) -0.0115(18)
C17 0.081(2) 0.0639(18) 0.0564(18) 0.0017(16) -0.0012(16) 0.0035(15)
C18 0.0449(15) 0.0374(14) 0.0533(16) 0.0044(12) 0.0041(13) -0.0063(12)
C19 0.0671(19) 0.0387(14) 0.0638(18) -0.0022(13) 0.0168(15) -0.0074(13)
C20 0.0598(19) 0.0561(18) 0.0730(19) -0.0077(14) 0.0117(16) 0.0043(15)
C21 0.0541(18) 0.0404(15) 0.086(2) -0.0019(13) -0.0124(16) 0.0031(15)
C22 0.086(2) 0.0380(16) 0.086(2) 0.0100(15) -0.0033(19) -0.0132(16)
C23 0.080(2) 0.0437(15) 0.0648(19) 0.0097(15) 0.0117(16) -0.0118(14)
C24 0.077(3) 0.0518(19) 0.136(4) -0.0064(18) -0.024(2) 0.016(2)
O1 0.0634(14) 0.0746(13) 0.0862(15) 0.0203(11) 0.0075(11) -0.0170(11)
O2 0.0878(16) 0.0701(13) 0.0615(13) 0.0051(11) -0.0014(11) -0.0249(11)
O3 0.0460(11) 0.0413(9) 0.0525(10) 0.0030(8) -0.0058(9) -0.0094(8)
O4 0.116(2) 0.0848(18) 0.169(3) -0.0282(16) 0.004(2) 0.0485(19)

loop_
_atom_type_symbol
_atom_type_description
_atom_type_scat_dispersion_real
_atom_type_scat_dispersion_imag
_atom_type_scat_source
C C 0.0033 0.0016 'International Tables Vol C Tables 4.2.6.8 and 6.1.1.4'
H H 0.0000 0.0000 'International Tables Vol C Tables 4.2.6.8 and 6.1.1.4'
O O 0.0106 0.0060 'International Tables Vol C Tables 4.2.6.8 and 6.1.1.4'

loop_
_geom_angle_atom_site_label_1
_geom_angle_atom_site_label_2
_geom_angle_atom_site_label_3
_geom_angle
O1 C1 C6 120.0(2)
O1 C1 C2 122.0(2)
C6 C1 C2 117.9(2)
C1 C2 C3 114.6(2)
C1 C2 H2A 108.6
C3 C2 H2A 108.6
C1 C2 H2B 108.6
C3 C2 H2B 108.6
H2A C2 H2B 107.6
C2 C3 C4 108.0(2)
C2 C3 C16 110.6(2)
C4 C3 C16 109.2(2)
C2 C3 C17 110.4(2)
C4 C3 C17 110.1(2)
C16 C3 C17 108.6(2)
C5 C4 C3 112.0(2)
C5 C4 H4A 109.2
C3 C4 H4A 109.2
C5 C4 H4B 109.2
C3 C4 H4B 109.2
H4A C4 H4B 107.9
C6 C5 O3 122.9(2)
C6 C5 C4 125.7(2)
O3 C5 C4 111.41(19)
C5 C6 C1 118.5(2)
C5 C6 C7 122.6(2)
C1 C6 C7 118.9(2)
C8 C7 C6 108.96(18)
C8 C7 C18 111.3(2)
C6 C7 C18 112.54(19)
C8 C7 H7 108.0
C6 C7 H7 108.0
C18 C7 H7 108.0
C9 C8 C13 117.5(2)
C9 C8 C7 122.8(2)
C13 C8 C7 119.7(2)
C8 C9 O3 122.4(2)
C8 C9 C10 125.9(2)
O3 C9 C10 111.60(19)
C9 C10 C11 112.63(19)
C9 C10 H10A 109.1
C11 C10 H10A 109.1
C9 C10 H10B 109.1
C11 C10 H10B 109.1
H10A C10 H10B 107.8
C12 C11 C10 107.9(2)
C12 C11 C15 110.4(2)
C10 C11 C15 110.0(2)
C12 C11 C14 110.6(2)
C10 C11 C14 109.00(19)
C15 C11 C14 109.0(2)
C13 C12 C11 116.1(2)
C13 C12 H12A 108.3
C11 C12 H12A 108.3
C13 C12 H12B 108.3
C11 C12 H12B 108.3
H12A C12 H12B 107.4
O2 C13 C8 119.6(2)
O2 C13 C12 121.7(2)
C8 C13 C12 118.6(2)
C11 C14 H14A 109.5
C11 C14 H14B 109.5
H14A C14 H14B 109.5
C11 C14 H14C 109.5
H14A C14 H14C 109.5
H14B C14 H14C 109.5
C11 C15 H15A 109.5
C11 C15 H15B 109.5
H15A C15 H15B 109.5
C11 C15 H15C 109.5
H15A C15 H15C 109.5
H15B C15 H15C 109.5
C3 C16 H16A 109.5
C3 C16 H16B 109.5
H16A C16 H16B 109.5
C3 C16 H16C 109.5
H16A C16 H16C 109.5
H16B C16 H16C 109.5
C3 C17 H17A 109.5
C3 C17 H17B 109.5
H17A C17 H17B 109.5
C3 C17 H17C 109.5
H17A C17 H17C 109.5
H17B C17 H17C 109.5
C23 C18 C19 118.3(2)
C23 C18 C7 121.0(2)
C19 C18 C7 120.6(2)
C20 C19 C18 120.9(2)
C20 C19 H19 119.5
C18 C19 H19 119.5
C19 C20 C21 120.2(3)
C19 C20 H20 119.9
C21 C20 H20 119.9
C22 C21 C20 119.2(2)
C22 C21 C24 120.0(3)
C20 C21 C24 120.9(3)
C23 C22 C21 120.4(3)
C23 C22 H22 119.8
C21 C22 H22 119.8
C22 C23 C18 121.0(3)
C22 C23 H23 119.5
C18 C23 H23 119.5
O4 C24 C21 125.5(4)
O4 C24 H24 117.2
C21 C24 H24 117.2
C9 O3 C5 118.07(18)

loop_
_geom_bond_atom_site_label_1
_geom_bond_atom_site_label_2
_geom_bond_distance
C1 O1 1.228(3)
C1 C6 1.470(3)
C1 C2 1.500(4)
C2 C3 1.524(4)
C2 H2A 0.9700
C2 H2B 0.9700
C3 C4 1.525(3)
C3 C16 1.527(4)
C3 C17 1.531(4)
C4 C5 1.489(3)
C4 H4A 0.9700
C4 H4B 0.9700
C5 C6 1.334(3)
C5 O3 1.378(3)
C6 C7 1.510(3)
C7 C8 1.507(3)
C7 C18 1.526(3)
C7 H7 0.9800
C8 C9 1.339(3)
C8 C13 1.474(3)
C9 O3 1.377(3)
C9 C10 1.485(3)
C10 C11 1.525(3)
C10 H10A 0.9700
C10 H10B 0.9700
C11 C12 1.523(4)
C11 C15 1.530(3)
C11 C14 1.530(3)
C12 C13 1.499(4)
C12 H12A 0.9700
C12 H12B 0.9700
C13 O2 1.225(3)
C14 H14A 0.9600
C14 H14B 0.9600
C14 H14C 0.9600
C15 H15A 0.9600
C15 H15B 0.9600
C15 H15C 0.9600
C16 H16A 0.9600
C16 H16B 0.9600
C16 H16C 0.9600
C17 H17A 0.9600
C17 H17B 0.9600
C17 H17C 0.9600
C18 C23 1.380(3)
C18 C19 1.382(3)
C19 C20 1.376(3)
C19 H19 0.9300
C20 C21 1.382(4)
C20 H20 0.9300
C21 C22 1.376(4)
C21 C24 1.482(4)
C22 C23 1.374(4)
C22 H22 0.9300
C23 H23 0.9300
C24 O4 1.198(4)
C24 H24 0.9300

loop_
_geom_hbond_atom_site_label_D
_geom_hbond_atom_site_label_H
_geom_hbond_atom_site_label_A
_geom_hbond_site_symmetry_A
_geom_hbond_distance_DH
_geom_hbond_distance_HA
_geom_hbond_distance_DA
_geom_hbond_angle_DHA
C22 H22 O2 5_656 0.93 2.46 3.380(3) 171

loop_
_geom_torsion_atom_site_label_1
_geom_torsion_atom_site_label_2
_geom_torsion_atom_site_label_3
_geom_torsion_atom_site_label_4
_geom_torsion
O1 C1 C2 C3 -152.7(2)
C6 C1 C2 C3 29.6(3)
C1 C2 C3 C4 -53.1(3)
C1 C2 C3 C16 -172.4(2)
C1 C2 C3 C17 67.4(3)
C2 C3 C4 C5 49.3(3)
C16 C3 C4 C5 169.6(2)
C17 C3 C4 C5 -71.4(3)
C3 C4 C5 C6 -24.5(3)
C3 C4 C5 O3 156.2(2)
O3 C5 C6 C1 177.7(2)
C4 C5 C6 C1 -1.5(4)
O3 C5 C6 C7 -2.0(4)
C4 C5 C6 C7 178.8(2)
O1 C1 C6 C5 -178.6(2)
C2 C1 C6 C5 -0.8(3)
O1 C1 C6 C7 1.1(3)
C2 C1 C6 C7 178.9(2)
C5 C6 C7 C8 13.1(3)
C1 C6 C7 C8 -166.6(2)
C5 C6 C7 C18 -110.8(2)
C1 C6 C7 C18 69.5(3)
C6 C7 C8 C9 -14.6(3)
C18 C7 C8 C9 110.1(3)
C6 C7 C8 C13 163.2(2)
C18 C7 C8 C13 -72.1(3)
C13 C8 C9 O3 -172.8(2)
C7 C8 C9 O3 5.1(4)
C13 C8 C9 C10 6.0(4)
C7 C8 C9 C10 -176.1(2)
C8 C9 C10 C11 23.6(3)
O3 C9 C10 C11 -157.5(2)
C9 C10 C11 C12 -48.4(3)
C9 C10 C11 C15 72.0(3)
C9 C10 C11 C14 -168.6(2)
C10 C11 C12 C13 48.9(3)
C15 C11 C12 C13 -71.4(3)
C14 C11 C12 C13 168.0(2)
C9 C8 C13 O2 169.7(2)
C7 C8 C13 O2 -8.3(3)
C9 C8 C13 C12 -6.9(3)
C7 C8 C13 C12 175.1(2)
C11 C12 C13 O2 161.3(2)
C11 C12 C13 C8 -22.2(3)
C8 C7 C18 C23 109.2(3)
C6 C7 C18 C23 -128.2(3)
C8 C7 C18 C19 -70.8(3)
C6 C7 C18 C19 51.8(3)
C23 C18 C19 C20 -0.3(4)
C7 C18 C19 C20 179.7(3)
C18 C19 C20 C21 0.4(4)
C19 C20 C21 C22 0.0(4)
C19 C20 C21 C24 -178.3(3)
C20 C21 C22 C23 -0.5(5)
C24 C21 C22 C23 177.8(3)
C21 C22 C23 C18 0.6(5)
C19 C18 C23 C22 -0.2(4)
C7 C18 C23 C22 179.8(3)
C22 C21 C24 O4 -171.7(4)
C20 C21 C24 O4 6.5(5)
C8 C9 O3 C5 7.8(3)
C10 C9 O3 C5 -171.09(19)
C6 C5 O3 C9 -9.4(3)
C4 C5 O3 C9 169.92(19)

_cod_database_fobs_code 1548841
